data_7235665
loop_
_publ_author_name
'He, Hongming'
'Sun, Fuxing'
'Zhao, Nian'
'Yuan, Rongrong'
'Zhu, Guangshan'

_publ_section_title
;
 Three novel zinc(ii) metal--organic frameworks based on three tetrazolate
 ligands: synthesis, structures and photoluminescence
;
_journal_issue 41
_journal_name_full 'RSC Adv.'
_journal_page_first 21535
_journal_paper_doi 10.1039/C4RA02872D
_journal_volume 4
_journal_year 2014
_chemical_formula_moiety 'C30 H6 N60 Zn5'
_chemical_formula_sum 'C30 H6 N60 Zn5'
_chemical_formula_weight 1533.90
_space_group_IT_number 167
_space_group_name_Hall '-R 3 2"c'
_space_group_name_H-M_alt 'R -3 c :H'
_symmetry_cell_setting hexagonal
_symmetry_space_group_name_H-M 'R -3 c :H'
_atom_sites_solution_hydrogens geom
_atom_sites_solution_primary direct
_atom_sites_solution_secondary difmap
_audit_creation_method SHELXL-97
_cell_angle_alpha 90.00
_cell_angle_beta 90.00
_cell_angle_gamma 120.00
_cell_formula_units_Z 6
_cell_length_a 18.8708(7)
_cell_length_b 18.8708(7)
_cell_length_c 52.615(4)
_cell_measurement_temperature 293(2)
_cell_volume 16226.3(15)
_computing_structure_refinement 'SHELXL-97 (Sheldrick, 1997)'
_computing_structure_solution 'SHELXS-97 (Sheldrick, 1990)'
_diffrn_ambient_temperature 293(2)
_diffrn_measured_fraction_theta_full 0.996
_diffrn_measured_fraction_theta_max 0.996
_diffrn_radiation_monochromator graphite
_diffrn_radiation_source 'fine-focus sealed tube'
_diffrn_radiation_type MoK\a
_diffrn_radiation_wavelength 0.71073
_diffrn_reflns_av_R_equivalents 0.0562
_diffrn_reflns_av_sigmaI/netI 0.0352
_diffrn_reflns_limit_h_max 25
_diffrn_reflns_limit_h_min -19
_diffrn_reflns_limit_k_max 25
_diffrn_reflns_limit_k_min -25
_diffrn_reflns_limit_l_max 70
_diffrn_reflns_limit_l_min -70
_diffrn_reflns_number 43587
_diffrn_reflns_theta_full 28.37
_diffrn_reflns_theta_max 28.37
_diffrn_reflns_theta_min 1.47
_exptl_absorpt_coefficient_mu 1.140
_exptl_absorpt_correction_T_max 0.8945
_exptl_absorpt_correction_T_min 0.7637
_exptl_absorpt_correction_type empirical
_exptl_absorpt_process_details SADABS
_exptl_crystal_colour COLORLESS
_exptl_crystal_density_diffrn 0.942
_exptl_crystal_density_method 'not measured'
_exptl_crystal_description BLOCK
_exptl_crystal_F_000 4533
_exptl_crystal_size_max 0.25
_exptl_crystal_size_mid 0.25
_exptl_crystal_size_min 0.10
_platon_squeeze_details
;
;
_refine_diff_density_max 0.981
_refine_diff_density_min -0.303
_refine_diff_density_rms 0.070
_refine_ls_extinction_method none
_refine_ls_goodness_of_fit_ref 1.133
_refine_ls_hydrogen_treatment mixed
_refine_ls_matrix_type full
_refine_ls_number_parameters 144
_refine_ls_number_reflns 4515
_refine_ls_number_restraints 0
_refine_ls_restrained_S_all 1.133
_refine_ls_R_factor_all 0.0799
_refine_ls_R_factor_gt 0.0498
_refine_ls_shift/su_max 0.000
_refine_ls_shift/su_mean 0.000
_refine_ls_structure_factor_coef Fsqd
_refine_ls_weighting_details 'calc w=1/[\s^2^(Fo^2^)+(0.0880P)^2^+8.9223P] where P=(Fo^2^+2Fc^2^)/3'
_refine_ls_weighting_scheme calc
_refine_ls_wR_factor_gt 0.1621
_refine_ls_wR_factor_ref 0.1749
_reflns_number_gt 2922
_reflns_number_total 4515
_reflns_threshold_expression >2sigma(I)
_cod_data_source_file c4ra02872d2.cif
_cod_data_source_block a
_cod_depositor_comments
;
The following automatic conversions were performed:

data item '_symmetry_cell_setting' value 'Hexagonal' was changed to
'hexagonal' in accordance with the
/home/saulius/struct/COD-crude-data/automatic-downloads/DataCite-retrospective/RSC/depositions/lib/dictionaries/cif_core.dic
dictionary named 'cif_core.dic' version 2.4.2 last updated on
2011-04-26.

Automatic conversion script
Id: cif_fix_values 6909 2019-04-08 15:41:33Z antanas 
;
_cod_original_sg_symbol_H-M R-3c
_cod_database_code 7235665

loop_
_symmetry_equiv_pos_as_xyz
'x, y, z'
'-y, x-y, z'
'-x+y, -x, z'
'y, x, -z+1/2'
'-x, -x+y, -z+1/2'
'x-y, -y, -z+1/2'
'x+2/3, y+1/3, z+1/3'
'-y+2/3, x-y+1/3, z+1/3'
'-x+y+2/3, -x+1/3, z+1/3'
'y+2/3, x+1/3, -z+5/6'
'-x+2/3, -x+y+1/3, -z+5/6'
'x-y+2/3, -y+1/3, -z+5/6'
'x+1/3, y+2/3, z+2/3'
'-y+1/3, x-y+2/3, z+2/3'
'-x+y+1/3, -x+2/3, z+2/3'
'y+1/3, x+2/3, -z+7/6'
'-x+1/3, -x+y+2/3, -z+7/6'
'x-y+1/3, -y+2/3, -z+7/6'
'-x, -y, -z'
'y, -x+y, -z'
'x-y, x, -z'
'-y, -x, z-1/2'
'x, x-y, z-1/2'
'-x+y, y, z-1/2'
'-x+2/3, -y+1/3, -z+1/3'
'y+2/3, -x+y+1/3, -z+1/3'
'x-y+2/3, x+1/3, -z+1/3'
'-y+2/3, -x+1/3, z-1/6'
'x+2/3, x-y+1/3, z-1/6'
'-x+y+2/3, y+1/3, z-1/6'
'-x+1/3, -y+2/3, -z+2/3'
'y+1/3, -x+y+2/3, -z+2/3'
'x-y+1/3, x+2/3, -z+2/3'
'-y+1/3, -x+2/3, z+1/6'
'x+1/3, x-y+2/3, z+1/6'
'-x+y+1/3, y+2/3, z+1/6'

loop_
_atom_site_label
_atom_site_type_symbol
_atom_site_fract_x
_atom_site_fract_y
_atom_site_fract_z
_atom_site_U_iso_or_equiv
_atom_site_adp_type
_atom_site_occupancy
_atom_site_symmetry_multiplicity
_atom_site_calc_flag
_atom_site_refinement_flags
C1 C 0.14580(19) 0.16295(18) 0.09038(5) 0.0424(7) Uani 1 1 d .
C2 C 0.16901(18) 0.13697(18) 0.11331(5) 0.0421(7) Uani 1 1 d .
C3 C 0.23595(19) 0.16831(19) 0.12836(6) 0.0499(8) Uani 1 1 d .
C4 C 0.3135(2) 0.2418(2) 0.12864(7) 0.0604(10) Uani 1 1 d .
C5 C 0.1418(2) 0.0467(2) 0.14273(7) 0.0610(9) Uani 1 1 d .
H5 H 0.1150 -0.0002 0.1527 0.073 Uiso 1 1 calc R
N1 N 0.07489(17) 0.11337(17) 0.07941(5) 0.0513(7) Uani 1 1 d .
N2 N 0.0711(2) 0.1540(2) 0.05884(6) 0.0715(10) Uani 1 1 d .
N3 N 0.1360(2) 0.2248(2) 0.05770(6) 0.0761(10) Uani 1 1 d .
N4 N 0.18470(18) 0.23291(17) 0.07765(5) 0.0551(7) Uani 1 1 d .
N5 N 0.11021(15) 0.06091(15) 0.12222(5) 0.0484(7) Uani 1 1 d .
N6 N 0.21809(18) 0.10937(17) 0.14737(6) 0.0607(8) Uani 1 1 d .
N7 N 0.3723(2) 0.2552(2) 0.14484(8) 0.0940(14) Uani 1 1 d .
N8 N 0.4364(2) 0.3313(3) 0.13859(10) 0.1200(19) Uani 1 1 d .
N9 N 0.4146(2) 0.3605(2) 0.12006(9) 0.1023(15) Uani 1 1 d .
N10 N 0.33742(18) 0.30514(18) 0.11318(7) 0.0679(9) Uani 1 1 d .
Zn1 Zn 0.0000 0.0000 0.099569(12) 0.0451(2) Uani 1 3 d S
Zn2 Zn 0.29167(3) 0.3333 0.0833 0.0543(2) Uani 1 2 d S

loop_
_atom_site_aniso_label
_atom_site_aniso_U_11
_atom_site_aniso_U_22
_atom_site_aniso_U_33
_atom_site_aniso_U_23
_atom_site_aniso_U_13
_atom_site_aniso_U_12
C1 0.0464(17) 0.0382(15) 0.0438(15) 0.0074(12) 0.0025(13) 0.0220(14)
C2 0.0399(16) 0.0387(16) 0.0473(16) 0.0082(12) 0.0008(13) 0.0193(13)
C3 0.0426(17) 0.0427(17) 0.0573(19) 0.0179(14) -0.0004(14) 0.0159(15)
C4 0.0454(19) 0.050(2) 0.069(2) 0.0215(17) -0.0108(16) 0.0113(16)
C5 0.0453(19) 0.052(2) 0.074(2) 0.0235(17) -0.0058(17) 0.0148(16)
N1 0.0540(16) 0.0519(16) 0.0484(14) 0.0064(12) -0.0083(12) 0.0268(14)
N2 0.076(2) 0.064(2) 0.066(2) 0.0139(16) -0.0211(17) 0.0289(18)
N3 0.077(2) 0.069(2) 0.066(2) 0.0241(17) -0.0156(17) 0.0244(19)
N4 0.0618(18) 0.0493(16) 0.0505(15) 0.0135(12) -0.0017(13) 0.0250(14)
N5 0.0395(14) 0.0421(14) 0.0569(16) 0.0169(12) -0.0020(12) 0.0153(12)
N6 0.0469(16) 0.0492(16) 0.0697(18) 0.0250(14) -0.0108(14) 0.0119(13)
N7 0.057(2) 0.068(2) 0.110(3) 0.036(2) -0.0327(19) -0.0041(17)
N8 0.066(2) 0.087(3) 0.142(4) 0.054(3) -0.032(2) -0.011(2)
N9 0.063(2) 0.068(2) 0.123(3) 0.042(2) -0.028(2) -0.0078(19)
N10 0.0513(17) 0.0489(17) 0.079(2) 0.0212(15) -0.0077(15) 0.0065(14)
Zn1 0.0404(2) 0.0404(2) 0.0545(4) 0.000 0.000 0.02022(12)
Zn2 0.0575(3) 0.0420(3) 0.0582(4) 0.0205(2) 0.01025(12) 0.02100(16)

loop_
_atom_type_symbol
_atom_type_description
_atom_type_scat_dispersion_real
_atom_type_scat_dispersion_imag
_atom_type_scat_source
C C 0.0033 0.0016 'International Tables Vol C Tables 4.2.6.8 and 6.1.1.4'
H H 0.0000 0.0000 'International Tables Vol C Tables 4.2.6.8 and 6.1.1.4'
N N 0.0061 0.0033 'International Tables Vol C Tables 4.2.6.8 and 6.1.1.4'
Zn Zn 0.2839 1.4301 'International Tables Vol C Tables 4.2.6.8 and 6.1.1.4'

loop_
_geom_angle_atom_site_label_1
_geom_angle_atom_site_label_2
_geom_angle_atom_site_label_3
_geom_angle
_geom_angle_site_symmetry_1
_geom_angle_site_symmetry_3
N1 C1 N4 110.1(3) . .
N1 C1 C2 119.6(3) . .
N4 C1 C2 130.3(3) . .
C3 C2 N5 110.2(2) . .
C3 C2 C1 135.6(3) . .
N5 C2 C1 114.3(3) . .
C2 C3 N6 105.6(3) . .
C2 C3 C4 135.4(3) . .
N6 C3 C4 119.0(3) . .
N7 C4 N10 110.5(3) . .
N7 C4 C3 123.3(3) . .
N10 C4 C3 126.2(3) . .
N5 C5 N6 111.1(3) . .
N5 C5 H5 124.4 . .
N6 C5 H5 124.4 . .
C1 N1 N2 105.7(3) . .
C1 N1 Zn1 114.56(19) . .
N2 N1 Zn1 139.6(2) . .
N3 N2 N1 109.5(3) . .
N2 N3 N4 108.8(3) . .
C1 N4 N3 105.8(3) . .
C1 N4 Zn2 131.8(2) . .
N3 N4 Zn2 122.3(2) . .
C5 N5 C2 106.1(3) . .
C5 N5 Zn1 138.8(2) . .
C2 N5 Zn1 115.07(18) . .
C5 N6 C3 107.0(3) . .
C4 N7 N8 105.1(3) . .
N9 N8 N7 109.0(3) . .
N8 N9 N10 109.0(3) . .
C4 N10 N9 106.4(3) . .
C4 N10 Zn2 136.8(3) . .
N9 N10 Zn2 116.7(2) . .
N1 Zn1 N1 98.01(9) 2 3
N1 Zn1 N1 98.00(9) 2 .
N1 Zn1 N1 98.00(9) 3 .
N1 Zn1 N5 93.99(11) 2 3
N1 Zn1 N5 76.42(10) 3 3
N1 Zn1 N5 167.40(10) . 3
N1 Zn1 N5 167.40(10) 2 .
N1 Zn1 N5 93.99(11) 3 .
N1 Zn1 N5 76.42(10) . .
N5 Zn1 N5 92.55(10) 3 .
N1 Zn1 N5 76.42(10) 2 2
N1 Zn1 N5 167.40(10) 3 2
N1 Zn1 N5 93.99(11) . 2
N5 Zn1 N5 92.55(10) 3 2
N5 Zn1 N5 92.55(10) . 2
N4 Zn2 N4 114.59(17) 18_554 .
N4 Zn2 N10 112.30(13) 18_554 .
N4 Zn2 N10 103.55(11) . .
N4 Zn2 N10 103.55(11) 18_554 18_554
N4 Zn2 N10 112.30(13) . 18_554
N10 Zn2 N10 110.8(2) . 18_554

loop_
_geom_bond_atom_site_label_1
_geom_bond_atom_site_label_2
_geom_bond_distance
_geom_bond_site_symmetry_2
C1 N1 1.322(4) .
C1 N4 1.327(4) .
C1 C2 1.450(4) .
C2 C3 1.351(4) .
C2 N5 1.385(4) .
C3 N6 1.406(4) .
C3 C4 1.427(5) .
C4 N7 1.320(4) .
C4 N10 1.325(4) .
C5 N5 1.324(4) .
C5 N6 1.352(4) .
C5 H5 0.9300 .
N1 N2 1.349(4) .
N1 Zn1 2.162(3) .
N2 N3 1.285(4) .
N3 N4 1.352(4) .
N4 Zn2 1.983(3) .
N5 Zn1 2.162(3) .
N7 N8 1.378(5) .
N8 N9 1.285(5) .
N9 N10 1.349(4) .
N10 Zn2 1.988(3) .
Zn1 N1 2.162(3) 2
Zn1 N1 2.162(3) 3
Zn1 N5 2.162(3) 3
Zn1 N5 2.163(3) 2
Zn2 N4 1.982(3) 18_554
Zn2 N10 1.988(3) 18_554

loop_
_geom_torsion_atom_site_label_1
_geom_torsion_atom_site_label_2
_geom_torsion_atom_site_label_3
_geom_torsion_atom_site_label_4
_geom_torsion
_geom_torsion_site_symmetry_4
N1 C1 C2 C3 175.8(4) .
N4 C1 C2 C3 -5.6(6) .
N1 C1 C2 N5 -2.6(4) .
N4 C1 C2 N5 176.0(3) .
N5 C2 C3 N6 0.0(4) .
C1 C2 C3 N6 -178.4(4) .
N5 C2 C3 C4 179.6(4) .
C1 C2 C3 C4 1.2(8) .
C2 C3 C4 N7 -174.5(5) .
N6 C3 C4 N7 5.0(6) .
C2 C3 C4 N10 5.3(8) .
N6 C3 C4 N10 -175.2(4) .
N4 C1 N1 N2 1.3(4) .
C2 C1 N1 N2 -179.8(3) .
N4 C1 N1 Zn1 -175.7(2) .
C2 C1 N1 Zn1 3.2(4) .
C1 N1 N2 N3 -0.7(4) .
Zn1 N1 N2 N3 175.0(3) .
N1 N2 N3 N4 -0.1(5) .
N1 C1 N4 N3 -1.4(4) .
C2 C1 N4 N3 179.9(3) .
N1 C1 N4 Zn2 179.6(2) .
C2 C1 N4 Zn2 0.8(5) .
N2 N3 N4 C1 0.9(5) .
N2 N3 N4 Zn2 -179.9(3) .
N6 C5 N5 C2 -0.5(4) .
N6 C5 N5 Zn1 177.3(3) .
C3 C2 N5 C5 0.3(4) .
C1 C2 N5 C5 179.1(3) .
C3 C2 N5 Zn1 -178.1(2) .
C1 C2 N5 Zn1 0.7(3) .
N5 C5 N6 C3 0.5(5) .
C2 C3 N6 C5 -0.3(4) .
C4 C3 N6 C5 -180.0(4) .
N10 C4 N7 N8 -0.7(6) .
C3 C4 N7 N8 179.1(4) .
C4 N7 N8 N9 1.2(7) .
N7 N8 N9 N10 -1.2(7) .
N7 C4 N10 N9 0.1(6) .
C3 C4 N10 N9 -179.8(4) .
N7 C4 N10 Zn2 176.4(4) .
C3 C4 N10 Zn2 -3.4(8) .
N8 N9 N10 C4 0.7(6) .
N8 N9 N10 Zn2 -176.5(4) .
C1 N1 Zn1 N1 166.4(2) 2
N2 N1 Zn1 N1 -9.1(4) 2
C1 N1 Zn1 N1 -94.3(3) 3
N2 N1 Zn1 N1 90.2(3) 3
C1 N1 Zn1 N5 -31.5(6) 3
N2 N1 Zn1 N5 153.0(4) 3
C1 N1 Zn1 N5 -2.1(2) .
N2 N1 Zn1 N5 -177.6(4) .
C1 N1 Zn1 N5 89.6(2) 2
N2 N1 Zn1 N5 -85.9(4) 2
C5 N5 Zn1 N1 118.1(5) 2
C2 N5 Zn1 N1 -64.3(5) 2
C5 N5 Zn1 N1 -79.7(4) 3
C2 N5 Zn1 N1 98.0(2) 3
C5 N5 Zn1 N1 -177.0(4) .
C2 N5 Zn1 N1 0.7(2) .
C5 N5 Zn1 N5 -3.2(4) 3
C2 N5 Zn1 N5 174.5(2) 3
C5 N5 Zn1 N5 89.5(3) 2
C2 N5 Zn1 N5 -92.8(3) 2
C1 N4 Zn2 N4 -119.1(3) 18_554
N3 N4 Zn2 N4 62.0(3) 18_554
C1 N4 Zn2 N10 3.6(3) .
N3 N4 Zn2 N10 -175.3(3) .
C1 N4 Zn2 N10 123.1(3) 18_554
N3 N4 Zn2 N10 -55.8(3) 18_554
C4 N10 Zn2 N4 122.2(4) 18_554
N9 N10 Zn2 N4 -61.7(4) 18_554
C4 N10 Zn2 N4 -1.9(5) .
N9 N10 Zn2 N4 174.1(3) .
C4 N10 Zn2 N10 -122.5(5) 18_554
N9 N10 Zn2 N10 53.6(3) 18_554

loop_
_platon_squeeze_void_nr
_platon_squeeze_void_average_x
_platon_squeeze_void_average_y
_platon_squeeze_void_average_z
_platon_squeeze_void_volume
_platon_squeeze_void_count_electrons
_platon_squeeze_void_content
1 -0.048 0.021 -0.001 9956 2774 ' '
